data_4310447
loop_
_publ_author_name
'Michael Harmjanz'
'Ingmar M. Piglosiewicz'
'Brian L. Scott'
'Carol J. Burns'

_publ_contact_author_address
;
 Los Alamos National Laboratory, MS J514, Los Alamos NM 87544
;
_publ_contact_author_email mharm@lanl.gov
_publ_contact_author_name
;
 Michael Harmjanz, Ingmar M. Piglosiewicz, Brian, L. Scott, Carol J. Burns
;
_publ_section_title
;
 Generation of Spirotricyclic Site-Differentiated Cyclotriphosphazenes: A
 Solvent-Free Approach to Multidentate N/O Donor Ligand Systems
;
_journal_name_full 'Inorganic Chemistry'
_journal_page_first 642
_journal_page_last 650
_journal_paper_doi 10.1021/ic034990b
_journal_volume 43
_journal_year 2004
_chemical_formula_sum 'C26 H37 La N16 O9.5 P3'
_chemical_formula_weight 957.54
_chemical_name_common 'compound 7'
_space_group_IT_number 2
_symmetry_cell_setting triclinic
_symmetry_space_group_name_Hall '-P 1'
_symmetry_space_group_name_H-M 'P -1'
_atom_sites_solution_hydrogens geom
_atom_sites_solution_primary direct
_atom_sites_solution_secondary difmap
_audit_creation_method SHELXL-97
_cell_angle_alpha 76.506(2)
_cell_angle_beta 81.191(3)
_cell_angle_gamma 78.136(2)
_cell_formula_units_Z 2
_cell_length_a 9.6291(13)
_cell_length_b 11.8931(18)
_cell_length_c 18.220(3)
_cell_measurement_temperature 203(2)
_cell_volume 1973.4(5)
_computing_cell_refinement 'Bruker SAINT 4.05'
_computing_data_collection 'Bruker SMART 4.210'
_computing_data_reduction 'Bruker SAINT 4.05'
_computing_molecular_graphics 'SHELXTL/NT 5.10'
_computing_publication_material 'SHELXTL/NT 5.10'
_computing_structure_refinement 'SHELXL-97 (Sheldrick, 1997)'
_computing_structure_solution 'SHELXS-97 (Sheldrick, 1990)'
_diffrn_ambient_temperature 203(2)
_diffrn_measured_fraction_theta_full 0.941
_diffrn_measured_fraction_theta_max 0.941
_diffrn_measurement_device_type 'Bruker P4/PC'
_diffrn_measurement_method '\f scans'
_diffrn_radiation_monochromator graphite
_diffrn_radiation_source 'fine-focus sealed tube'
_diffrn_radiation_type MoK\a
_diffrn_radiation_wavelength 0.71073
_diffrn_reflns_av_R_equivalents 0.0409
_diffrn_reflns_av_sigmaI/netI 0.0411
_diffrn_reflns_limit_h_max 8
_diffrn_reflns_limit_h_min -10
_diffrn_reflns_limit_k_max 13
_diffrn_reflns_limit_k_min -13
_diffrn_reflns_limit_l_max 20
_diffrn_reflns_limit_l_min -20
_diffrn_reflns_number 10925
_diffrn_reflns_theta_full 23.28
_diffrn_reflns_theta_max 23.28
_diffrn_reflns_theta_min 1.16
_diffrn_standards_decay_% '< 2'
_exptl_absorpt_coefficient_mu 1.274
_exptl_absorpt_correction_T_max 0.8619
_exptl_absorpt_correction_T_min 0.5693
_exptl_absorpt_correction_type empirical
_exptl_absorpt_process_details 'SADABS (Sheldrick, 1996)'
_exptl_crystal_colour colorless
_exptl_crystal_density_diffrn 1.611
_exptl_crystal_density_method 'not measured'
_exptl_crystal_description slab
_exptl_crystal_F_000 966
_exptl_crystal_size_max 0.42
_exptl_crystal_size_mid 0.16
_exptl_crystal_size_min 0.04
_refine_diff_density_max 1.618
_refine_diff_density_min -1.709
_refine_diff_density_rms 0.121
_refine_ls_extinction_method none
_refine_ls_goodness_of_fit_ref 1.036
_refine_ls_hydrogen_treatment mixed
_refine_ls_matrix_type full
_refine_ls_number_parameters 478
_refine_ls_number_reflns 5356
_refine_ls_number_restraints 0
_refine_ls_restrained_S_all 1.036
_refine_ls_R_factor_all 0.0596
_refine_ls_R_factor_gt 0.0530
_refine_ls_shift/su_max 0.000
_refine_ls_shift/su_mean 0.000
_refine_ls_structure_factor_coef Fsqd
_refine_ls_weighting_details 'calc w=1/[\s^2^(Fo^2^)+(0.0760P)^2^+9.9164P] where P=(Fo^2^+2Fc^2^)/3'
_refine_ls_weighting_scheme calc
_refine_ls_wR_factor_gt 0.1361
_refine_ls_wR_factor_ref 0.1396
_reflns_number_gt 4768
_reflns_number_total 5356
_reflns_threshold_expression >2sigma(I)
_cod_data_source_file ic034990bsi20031021_052857_5.cif
_cod_data_source_block 7
_cod_original_formula_sum 'C26 H37 N16 O9.50 P3 La'
_cod_database_code 4310447

loop_
_symmetry_equiv_pos_as_xyz
'x, y, z'
'-x, -y, -z'

loop_
_atom_site_label
_atom_site_type_symbol
_atom_site_fract_x
_atom_site_fract_y
_atom_site_fract_z
_atom_site_U_iso_or_equiv
_atom_site_adp_type
_atom_site_occupancy
_atom_site_symmetry_multiplicity
_atom_site_calc_flag
_atom_site_refinement_flags
_atom_site_disorder_assembly
_atom_site_disorder_group
La1 La 0.25385(4) 0.17568(3) -0.24953(2) 0.02833(17) Uani 1 1 d . . .
P1 P -0.0576(2) 0.43198(16) -0.26122(11) 0.0336(4) Uani 1 1 d . . .
P2 P 0.1581(3) 0.5604(2) -0.3165(2) 0.0974(13) Uani 1 1 d . . .
P3 P -0.1363(2) 0.67134(18) -0.29086(14) 0.0512(6) Uani 1 1 d . . .
N1 N 0.1049(6) 0.4354(5) -0.2877(3) 0.0340(14) Uani 1 1 d . . .
N2 N 0.0289(8) 0.6674(6) -0.3155(5) 0.069(2) Uani 1 1 d . . .
N3 N -0.1799(7) 0.5411(5) -0.2688(4) 0.0423(15) Uani 1 1 d . . .
N4 N -0.0991(6) 0.3302(5) -0.3034(3) 0.0344(14) Uani 1 1 d . . .
N5 N 0.0085(6) 0.2373(5) -0.3115(3) 0.0340(14) Uani 1 1 d . . .
N9 N 0.2442(6) 0.0915(5) -0.0866(3) 0.0352(14) Uani 1 1 d . . .
N7 N -0.0644(6) 0.3557(5) -0.1691(3) 0.0361(14) Uani 1 1 d . . .
N8 N 0.0476(6) 0.2649(5) -0.1518(3) 0.0346(14) Uani 1 1 d . . .
N6 N 0.1888(7) 0.0549(5) -0.3535(3) 0.0361(14) Uani 1 1 d . . .
N10 N 0.2915(11) 0.5654(10) -0.2553(6) 0.094(3) Uani 1 1 d . . .
N11 N 0.2801(9) 0.5812(7) -0.3730(9) 0.125(5) Uani 1 1 d . . .
N12 N -0.1982(9) 0.7408(8) -0.2208(6) 0.086(3) Uani 1 1 d . . .
N13 N -0.2338(11) 0.7628(8) -0.3512(7) 0.097(3) Uani 1 1 d . . .
N14 N 0.5144(7) 0.2322(6) -0.1989(3) 0.0425(16) Uani 1 1 d . . .
N15 N 0.4411(7) 0.2150(6) -0.4004(3) 0.0374(15) Uani 1 1 d . . .
N16 N 0.2147(7) -0.0751(5) -0.1843(3) 0.0363(14) Uani 1 1 d . . .
O1 O 0.5088(6) 0.1267(5) -0.1939(3) 0.0465(13) Uani 1 1 d . . .
O2 O 0.4144(7) 0.3080(5) -0.2286(3) 0.0559(15) Uani 1 1 d . . .
O3 O 0.6113(7) 0.2626(6) -0.1758(3) 0.0645(17) Uani 1 1 d . . .
O4 O 0.3226(6) 0.2822(5) -0.3871(3) 0.0484(14) Uani 1 1 d . . .
O5 O 0.4781(5) 0.1306(4) -0.3470(3) 0.0430(12) Uani 1 1 d . . .
O6 O 0.5143(7) 0.2320(6) -0.4610(3) 0.0673(18) Uani 1 1 d . . .
O7 O 0.3360(5) -0.0470(4) -0.2121(3) 0.0381(12) Uani 1 1 d . . .
O8 O 0.1067(5) 0.0067(4) -0.1906(3) 0.0380(12) Uani 1 1 d . . .
O9 O 0.2031(7) -0.1746(5) -0.1516(4) 0.0611(16) Uani 1 1 d . . .
C1 C -0.2170(8) 0.3201(7) -0.3307(4) 0.0436(19) Uani 1 1 d . . .
H1A H -0.3034 0.3723 -0.3308 0.052 Uiso 1 1 calc R . .
C2 C -0.1869(8) 0.2188(7) -0.3583(4) 0.0450(19) Uani 1 1 d . . .
H2A H -0.2476 0.1891 -0.3810 0.054 Uiso 1 1 calc R . .
C3 C -0.0457(8) 0.1697(6) -0.3453(4) 0.0347(17) Uani 1 1 d . . .
C4 C 0.0519(8) 0.0671(6) -0.3670(4) 0.0332(16) Uani 1 1 d . . .
C5 C 0.0047(9) -0.0085(6) -0.4010(4) 0.0420(18) Uani 1 1 d . . .
H5A H -0.0907 0.0023 -0.4089 0.050 Uiso 1 1 calc R . .
C6 C 0.1023(11) -0.1005(7) -0.4230(4) 0.052(2) Uani 1 1 d . . .
H6A H 0.0731 -0.1536 -0.4450 0.063 Uiso 1 1 calc R . .
C7 C 0.2431(10) -0.1127(7) -0.4120(5) 0.050(2) Uani 1 1 d . . .
H7A H 0.3111 -0.1727 -0.4276 0.060 Uiso 1 1 calc R . .
C8 C 0.2818(9) -0.0331(6) -0.3769(4) 0.0406(18) Uani 1 1 d . . .
H8A H 0.3771 -0.0418 -0.3694 0.049 Uiso 1 1 calc R . .
C9 C -0.1553(8) 0.3698(7) -0.1060(4) 0.0442(19) Uani 1 1 d . . .
H9A H -0.2383 0.4256 -0.1036 0.053 Uiso 1 1 calc R . .
C10 C -0.1029(9) 0.2874(7) -0.0468(4) 0.048(2) Uani 1 1 d . . .
H10A H -0.1425 0.2756 0.0037 0.058 Uiso 1 1 calc R . .
C11 C 0.0224(8) 0.2239(6) -0.0770(4) 0.0333(16) Uani 1 1 d . . .
C12 C 0.1269(8) 0.1271(6) -0.0407(4) 0.0360(17) Uani 1 1 d . . .
C13 C 0.1046(9) 0.0761(7) 0.0355(4) 0.0432(19) Uani 1 1 d . . .
H13A H 0.0225 0.1030 0.0652 0.052 Uiso 1 1 calc R . .
C14 C 0.2065(9) -0.0155(7) 0.0672(4) 0.046(2) Uani 1 1 d . . .
H14A H 0.1935 -0.0513 0.1183 0.055 Uiso 1 1 calc R . .
C15 C 0.3263(9) -0.0523(7) 0.0220(4) 0.0440(19) Uani 1 1 d . . .
H15A H 0.3966 -0.1130 0.0420 0.053 Uiso 1 1 calc R . .
C16 C 0.3413(8) 0.0022(7) -0.0540(4) 0.0408(18) Uani 1 1 d . . .
H16A H 0.4228 -0.0241 -0.0842 0.049 Uiso 1 1 calc R . .
C17 C 0.4174(10) 0.5473(8) -0.3771(7) 0.079(4) Uani 1 1 d . . .
H17A H 0.4693 0.5948 -0.4186 0.094 Uiso 1 1 calc R . .
H17B H 0.4476 0.4644 -0.3775 0.094 Uiso 1 1 calc R . .
C18 C 0.4185(18) 0.5812(13) -0.2876(9) 0.119(6) Uani 1 1 d . . .
H18A H 0.4926 0.5284 -0.2596 0.143 Uiso 1 1 calc R . .
H18B H 0.4310 0.6617 -0.2927 0.143 Uiso 1 1 calc R . .
C19 C 0.258(2) 0.5382(14) -0.1675(9) 0.141(7) Uani 1 1 d . . .
H19A H 0.3387 0.5463 -0.1450 0.211 Uiso 1 1 calc R . .
H19B H 0.2403 0.4594 -0.1505 0.211 Uiso 1 1 calc R . .
H19C H 0.1759 0.5923 -0.1528 0.211 Uiso 1 1 calc R . .
C20 C 0.234(2) 0.5579(9) -0.4507(7) 0.153(9) Uani 1 1 d . . .
H20A H 0.3087 0.5710 -0.4915 0.230 Uiso 1 1 calc R . .
H20B H 0.1475 0.6107 -0.4637 0.230 Uiso 1 1 calc R . .
H20C H 0.2192 0.4783 -0.4422 0.230 Uiso 1 1 calc R . .
C21 C -0.3378(12) 0.8496(10) -0.3145(11) 0.122(7) Uani 1 1 d . . .
H21A H -0.4292 0.8239 -0.2995 0.147 Uiso 1 1 calc R . .
H21B H -0.3519 0.9258 -0.3488 0.147 Uiso 1 1 calc R . .
C22 C -0.2730(17) 0.8559(11) -0.2469(13) 0.149(9) Uani 1 1 d . . .
H22A H -0.2081 0.9118 -0.2606 0.179 Uiso 1 1 calc R . .
H22B H -0.3463 0.8796 -0.2079 0.179 Uiso 1 1 calc R . .
C23 C -0.1098(16) 0.7259(17) -0.1592(9) 0.140(7) Uani 1 1 d . . .
H23A H -0.1597 0.7712 -0.1228 0.209 Uiso 1 1 calc R . .
H23B H -0.0214 0.7525 -0.1797 0.209 Uiso 1 1 calc R . .
H23C H -0.0906 0.6445 -0.1348 0.209 Uiso 1 1 calc R . .
C24 C -0.2520(19) 0.7452(16) -0.4211(9) 0.150(8) Uani 1 1 d . . .
H24A H -0.3143 0.8120 -0.4465 0.225 Uiso 1 1 calc R . .
H24B H -0.2933 0.6761 -0.4143 0.225 Uiso 1 1 calc R . .
H24C H -0.1611 0.7354 -0.4512 0.225 Uiso 1 1 calc R . .

loop_
_atom_site_aniso_label
_atom_site_aniso_U_11
_atom_site_aniso_U_22
_atom_site_aniso_U_33
_atom_site_aniso_U_23
_atom_site_aniso_U_13
_atom_site_aniso_U_12
La1 0.0238(3) 0.0308(2) 0.0293(2) -0.00586(16) -0.00220(16) -0.00355(16)
P1 0.0282(10) 0.0309(10) 0.0394(10) -0.0081(8) -0.0034(8) 0.0003(8)
P2 0.0578(17) 0.0295(12) 0.163(3) 0.0080(15) 0.0587(19) 0.0036(11)
P3 0.0411(13) 0.0331(11) 0.0711(15) -0.0085(10) -0.0029(11) 0.0067(9)
N1 0.032(3) 0.028(3) 0.041(3) -0.010(3) -0.004(3) 0.000(3)
N2 0.058(5) 0.028(4) 0.101(6) -0.001(4) 0.023(4) 0.000(3)
N3 0.034(4) 0.038(4) 0.051(4) -0.010(3) -0.003(3) 0.001(3)
N4 0.022(3) 0.034(3) 0.045(3) -0.007(3) -0.010(3) 0.002(3)
N5 0.024(3) 0.034(3) 0.042(3) -0.007(3) -0.005(3) 0.000(3)
N9 0.037(4) 0.039(3) 0.032(3) -0.008(3) -0.006(3) -0.009(3)
N7 0.029(3) 0.037(3) 0.041(3) -0.012(3) -0.002(3) 0.000(3)
N8 0.034(3) 0.034(3) 0.035(3) -0.009(3) 0.001(3) -0.003(3)
N6 0.038(4) 0.033(3) 0.037(3) -0.009(3) -0.003(3) -0.005(3)
N10 0.055(6) 0.137(9) 0.097(7) -0.047(6) -0.055(6) 0.024(6)
N11 0.039(5) 0.036(5) 0.271(16) 0.003(6) 0.025(7) -0.008(4)
N12 0.045(5) 0.075(6) 0.149(9) -0.065(6) 0.012(5) -0.005(4)
N13 0.090(7) 0.050(5) 0.135(9) 0.017(5) -0.046(7) 0.008(5)
N14 0.040(4) 0.059(5) 0.032(3) -0.004(3) -0.006(3) -0.021(4)
N15 0.037(4) 0.048(4) 0.030(3) -0.010(3) 0.003(3) -0.017(3)
N16 0.046(4) 0.032(4) 0.030(3) -0.002(3) -0.004(3) -0.009(3)
O1 0.040(3) 0.045(3) 0.052(3) -0.002(2) -0.006(3) -0.012(3)
O2 0.059(4) 0.038(3) 0.073(4) -0.002(3) -0.030(3) -0.008(3)
O3 0.058(4) 0.084(5) 0.061(4) -0.002(3) -0.028(3) -0.033(4)
O4 0.047(3) 0.044(3) 0.047(3) -0.008(2) 0.002(3) 0.002(3)
O5 0.036(3) 0.043(3) 0.045(3) -0.006(3) -0.003(2) -0.001(2)
O6 0.054(4) 0.093(5) 0.045(4) -0.009(3) 0.018(3) -0.015(3)
O7 0.031(3) 0.041(3) 0.042(3) -0.008(2) -0.003(2) -0.006(2)
O8 0.036(3) 0.041(3) 0.036(3) -0.007(2) -0.001(2) -0.007(2)
O9 0.068(4) 0.035(3) 0.072(4) 0.001(3) 0.001(3) -0.010(3)
C1 0.024(4) 0.049(5) 0.053(5) -0.004(4) -0.011(4) 0.002(3)
C2 0.032(5) 0.051(5) 0.051(5) -0.007(4) -0.015(4) -0.003(4)
C3 0.039(5) 0.038(4) 0.029(4) -0.005(3) -0.004(3) -0.014(3)
C4 0.039(5) 0.036(4) 0.025(3) -0.004(3) -0.004(3) -0.011(3)
C5 0.053(5) 0.039(4) 0.038(4) -0.006(3) -0.012(4) -0.017(4)
C6 0.082(7) 0.041(5) 0.038(4) -0.008(4) -0.012(4) -0.019(4)
C7 0.065(6) 0.036(4) 0.046(5) -0.011(4) -0.001(4) -0.003(4)
C8 0.048(5) 0.037(4) 0.035(4) -0.012(3) -0.002(3) -0.001(4)
C9 0.032(4) 0.052(5) 0.042(4) -0.013(4) 0.009(4) 0.002(3)
C10 0.049(5) 0.060(5) 0.031(4) -0.015(4) 0.010(4) -0.004(4)
C11 0.032(4) 0.041(4) 0.030(4) -0.014(3) 0.003(3) -0.011(3)
C12 0.039(4) 0.036(4) 0.039(4) -0.011(3) -0.003(3) -0.016(3)
C13 0.046(5) 0.051(5) 0.034(4) -0.008(3) -0.002(4) -0.015(4)
C14 0.060(6) 0.051(5) 0.029(4) 0.000(3) -0.011(4) -0.020(4)
C15 0.047(5) 0.044(5) 0.040(4) -0.003(3) -0.013(4) -0.006(4)
C16 0.034(4) 0.046(5) 0.038(4) -0.006(3) -0.005(3) 0.000(3)
C17 0.044(6) 0.047(5) 0.116(9) 0.007(5) 0.028(6) 0.003(4)
C18 0.124(13) 0.095(10) 0.162(15) 0.002(9) -0.080(12) -0.060(9)
C19 0.203(19) 0.108(12) 0.130(13) -0.053(10) -0.072(13) 0.006(11)
C20 0.36(3) 0.044(6) 0.079(8) -0.024(5) -0.146(13) 0.014(9)
C21 0.040(7) 0.045(7) 0.25(2) 0.020(9) -0.019(10) 0.011(5)
C22 0.089(11) 0.057(8) 0.28(2) -0.057(12) 0.094(14) -0.013(8)
C23 0.094(11) 0.23(2) 0.138(13) -0.126(14) 0.021(10) -0.065(12)
C24 0.157(16) 0.169(16) 0.124(13) 0.063(12) -0.071(12) -0.095(13)

loop_
_atom_type_symbol
_atom_type_description
_atom_type_scat_dispersion_real
_atom_type_scat_dispersion_imag
_atom_type_scat_source
C C 0.0033 0.0016 'International Tables Vol C Tables 4.2.6.8 and 6.1.1.4'
H H 0.0000 0.0000 'International Tables Vol C Tables 4.2.6.8 and 6.1.1.4'
N N 0.0061 0.0033 'International Tables Vol C Tables 4.2.6.8 and 6.1.1.4'
P P 0.1023 0.0942 'International Tables Vol C Tables 4.2.6.8 and 6.1.1.4'
La La -0.2871 2.4523 'International Tables Vol C Tables 4.2.6.8 and 6.1.1.4'
O O 0.0106 0.0060 'International Tables Vol C Tables 4.2.6.8 and 6.1.1.4'

loop_
_geom_angle_atom_site_label_1
_geom_angle_atom_site_label_2
_geom_angle_atom_site_label_3
_geom_angle
_geom_angle_site_symmetry_1
_geom_angle_site_symmetry_3
_geom_angle_publ_flag
O2 La1 O7 117.88(17) . . ?
O2 La1 O4 78.45(19) . . ?
O7 La1 O4 118.70(16) . . ?
O2 La1 O8 147.82(17) . . ?
O7 La1 O8 49.43(15) . . ?
O4 La1 O8 133.49(17) . . ?
O2 La1 O5 78.34(19) . . ?
O7 La1 O5 75.58(15) . . ?
O4 La1 O5 48.81(16) . . ?
O8 La1 O5 117.50(15) . . ?
O2 La1 N5 128.39(18) . . ?
O7 La1 N5 113.69(17) . . ?
O4 La1 N5 75.63(18) . . ?
O8 La1 N5 73.46(17) . . ?
O5 La1 N5 113.51(17) . . ?
O2 La1 N8 89.76(19) . . ?
O7 La1 N8 114.42(16) . . ?
O4 La1 N8 124.85(17) . . ?
O8 La1 N8 75.00(16) . . ?
O5 La1 N8 167.34(17) . . ?
N5 La1 N8 70.64(18) . . ?
O2 La1 O1 48.23(17) . . ?
O7 La1 O1 69.64(16) . . ?
O4 La1 O1 100.69(17) . . ?
O8 La1 O1 110.65(16) . . ?
O5 La1 O1 64.40(16) . . ?
N5 La1 O1 175.85(16) . . ?
N8 La1 O1 110.60(17) . . ?
O2 La1 N6 145.08(19) . . ?
O7 La1 N6 67.62(16) . . ?
O4 La1 N6 70.19(17) . . ?
O8 La1 N6 64.10(16) . . ?
O5 La1 N6 69.65(17) . . ?
N5 La1 N6 57.91(17) . . ?
N8 La1 N6 120.57(18) . . ?
O1 La1 N6 122.92(17) . . ?
O2 La1 N9 84.07(18) . . ?
O7 La1 N9 67.44(16) . . ?
O4 La1 N9 162.28(18) . . ?
O8 La1 N9 63.81(16) . . ?
O5 La1 N9 124.61(16) . . ?
N5 La1 N9 118.46(17) . . ?
N8 La1 N9 57.34(17) . . ?
O1 La1 N9 64.79(16) . . ?
N6 La1 N9 125.59(16) . . ?
O2 La1 N16 135.33(17) . . ?
O7 La1 N16 24.77(16) . . ?
O4 La1 N16 131.28(16) . . ?
O8 La1 N16 24.72(16) . . ?
O5 La1 N16 97.43(16) . . ?
N5 La1 N16 94.43(17) . . ?
N8 La1 N16 94.08(17) . . ?
O1 La1 N16 89.45(17) . . ?
N6 La1 N16 64.57(16) . . ?
N9 La1 N16 61.67(15) . . ?
O2 La1 N15 77.36(18) . . ?
O7 La1 N15 97.10(16) . . ?
O4 La1 N15 24.56(16) . . ?
O8 La1 N15 128.98(15) . . ?
O5 La1 N15 24.25(16) . . ?
N5 La1 N15 94.79(17) . . ?
N8 La1 N15 148.34(17) . . ?
O1 La1 N15 82.18(16) . . ?
N6 La1 N15 67.73(16) . . ?
N9 La1 N15 146.53(17) . . ?
N16 La1 N15 115.47(16) . . ?
N3 P1 N1 125.1(3) . . ?
N3 P1 N7 109.6(3) . . ?
N1 P1 N7 105.5(3) . . ?
N3 P1 N4 108.7(3) . . ?
N1 P1 N4 105.5(3) . . ?
N7 P1 N4 99.4(3) . . ?
N11 P2 N2 116.3(5) . . ?
N11 P2 N1 124.3(4) . . ?
N2 P2 N1 111.7(4) . . ?
N11 P2 N10 79.2(7) . . ?
N2 P2 N10 111.3(5) . . ?
N1 P2 N10 108.1(5) . . ?
N2 P3 N13 112.9(5) . . ?
N2 P3 N3 112.7(3) . . ?
N13 P3 N3 112.6(5) . . ?
N2 P3 N12 113.4(5) . . ?
N13 P3 N12 94.5(6) . . ?
N3 P3 N12 109.5(4) . . ?
P1 N1 P2 119.8(4) . . ?
P3 N2 P2 131.6(5) . . ?
P1 N3 P3 118.2(4) . . ?
C1 N4 N5 111.0(6) . . ?
C1 N4 P1 133.9(5) . . ?
N5 N4 P1 115.1(5) . . ?
C3 N5 N4 105.4(6) . . ?
C3 N5 La1 125.3(5) . . ?
N4 N5 La1 128.2(4) . . ?
C16 N9 C12 116.4(6) . . ?
C16 N9 La1 122.6(5) . . ?
C12 N9 La1 120.0(5) . . ?
C9 N7 N8 110.8(6) . . ?
C9 N7 P1 133.0(5) . . ?
N8 N7 P1 116.1(4) . . ?
C11 N8 N7 104.9(5) . . ?
C11 N8 La1 127.7(5) . . ?
N7 N8 La1 127.1(4) . . ?
C8 N6 C4 117.0(6) . . ?
C8 N6 La1 122.0(5) . . ?
C4 N6 La1 119.3(4) . . ?
C18 N10 C19 120.9(12) . . ?
C18 N10 P2 117.9(10) . . ?
C19 N10 P2 120.8(10) . . ?
C17 N11 P2 136.4(12) . . ?
C17 N11 C20 105.0(13) . . ?
P2 N11 C20 104.0(10) . . ?
C22 N12 C23 116.5(13) . . ?
C22 N12 P3 112.1(12) . . ?
C23 N12 P3 119.0(8) . . ?
C24 N13 C21 120.8(13) . . ?
C24 N13 P3 125.1(11) . . ?
C21 N13 P3 111.5(10) . . ?
O3 N14 O1 122.2(7) . . ?
O3 N14 O2 120.7(7) . . ?
O1 N14 O2 117.1(6) . . ?
O3 N14 La1 174.3(6) . . ?
O1 N14 La1 62.1(4) . . ?
O2 N14 La1 55.1(3) . . ?
O6 N15 O5 121.9(6) . . ?
O6 N15 O4 121.8(6) . . ?
O5 N15 O4 116.2(5) . . ?
O6 N15 La1 179.0(6) . . ?
O5 N15 La1 59.0(3) . . ?
O4 N15 La1 57.2(3) . . ?
O9 N16 O8 121.3(6) . . ?
O9 N16 O7 121.8(6) . . ?
O8 N16 O7 116.9(5) . . ?
O9 N16 La1 173.6(5) . . ?
O8 N16 La1 60.0(3) . . ?
O7 N16 La1 57.2(3) . . ?
N14 O1 La1 93.7(4) . . ?
N14 O2 La1 100.8(4) . . ?
N15 O4 La1 98.2(4) . . ?
N15 O5 La1 96.7(4) . . ?
N16 O7 La1 98.1(4) . . ?
N16 O8 La1 95.3(4) . . ?
N4 C1 C2 107.6(6) . . ?
C1 C2 C3 105.6(7) . . ?
N5 C3 C2 110.4(7) . . ?
N5 C3 C4 117.2(6) . . ?
C2 C3 C4 132.2(7) . . ?
N6 C4 C5 123.2(7) . . ?
N6 C4 C3 115.6(6) . . ?
C5 C4 C3 121.1(7) . . ?
C6 C5 C4 118.6(8) . . ?
C7 C6 C5 119.3(8) . . ?
C6 C7 C8 118.5(8) . . ?
N6 C8 C7 123.3(8) . . ?
N7 C9 C10 107.4(6) . . ?
C9 C10 C11 106.1(6) . . ?
N8 C11 C10 110.9(7) . . ?
N8 C11 C12 117.9(6) . . ?
C10 C11 C12 131.2(7) . . ?
N9 C12 C13 123.0(7) . . ?
N9 C12 C11 115.7(6) . . ?
C13 C12 C11 121.2(7) . . ?
C12 C13 C14 119.1(7) . . ?
C15 C14 C13 118.9(7) . . ?
C14 C15 C16 119.0(8) . . ?
N9 C16 C15 123.6(7) . . ?
N11 C17 C18 90.2(10) . . ?
N10 C18 C17 101.1(9) . . ?
N13 C21 C22 105.1(10) . . ?
N12 C22 C21 105.5(12) . . ?

loop_
_geom_bond_atom_site_label_1
_geom_bond_atom_site_label_2
_geom_bond_distance
_geom_bond_site_symmetry_2
_geom_bond_publ_flag
La1 O2 2.544(6) . ?
La1 O7 2.563(5) . ?
La1 O4 2.584(5) . ?
La1 O8 2.626(5) . ?
La1 O5 2.626(5) . ?
La1 N5 2.667(6) . ?
La1 N8 2.678(5) . ?
La1 O1 2.700(5) . ?
La1 N6 2.837(6) . ?
La1 N9 2.897(6) . ?
La1 N16 3.020(6) . ?
La1 N15 3.042(6) . ?
P1 N3 1.558(6) . ?
P1 N1 1.571(6) . ?
P1 N7 1.711(6) . ?
P1 N4 1.715(6) . ?
P2 N11 1.460(10) . ?
P2 N2 1.587(7) . ?
P2 N1 1.617(6) . ?
P2 N10 1.842(10) . ?
P3 N2 1.579(8) . ?
P3 N13 1.617(9) . ?
P3 N3 1.632(7) . ?
P3 N12 1.650(9) . ?
N4 C1 1.345(10) . ?
N4 N5 1.369(8) . ?
N5 C3 1.341(9) . ?
N9 C16 1.350(9) . ?
N9 C12 1.353(9) . ?
N7 C9 1.356(9) . ?
N7 N8 1.376(8) . ?
N8 C11 1.338(9) . ?
N6 C8 1.337(9) . ?
N6 C4 1.349(10) . ?
N10 C18 1.304(17) . ?
N10 C19 1.552(18) . ?
N11 C17 1.296(12) . ?
N11 C20 1.644(17) . ?
N12 C22 1.419(18) . ?
N12 C23 1.468(18) . ?
N13 C24 1.379(19) . ?
N13 C21 1.486(18) . ?
N14 O3 1.228(8) . ?
N14 O1 1.248(8) . ?
N14 O2 1.269(8) . ?
N15 O6 1.214(8) . ?
N15 O5 1.258(8) . ?
N15 O4 1.278(8) . ?
N16 O9 1.213(8) . ?
N16 O8 1.269(8) . ?
N16 O7 1.278(8) . ?
C1 C2 1.372(11) . ?
C2 C3 1.398(11) . ?
C3 C4 1.472(10) . ?
C4 C5 1.384(10) . ?
C5 C6 1.380(12) . ?
C6 C7 1.373(13) . ?
C7 C8 1.394(11) . ?
C9 C10 1.360(11) . ?
C10 C11 1.394(10) . ?
C11 C12 1.466(11) . ?
C12 C13 1.383(10) . ?
C13 C14 1.386(12) . ?
C14 C15 1.368(11) . ?
C15 C16 1.384(10) . ?
C17 C18 1.772(19) . ?
C21 C22 1.49(2) . ?
